data_7012172
loop_
_publ_author_name
'Chakraborty, Indranil'
'Sengupta, Suman'
'Das, Samir'
'Banerjee, Sangeeta'
'Chakravorty, Animesh'

_publ_section_title
;
 Chemistry of monovalent and bivalent rhenium: synthesis, structure,
 isomer specificity and metal redox of azoheterocycle complexes
;
_journal_issue 1
_journal_name_full 'Dalton Transactions'
_journal_page_first 134
_journal_paper_doi 10.1039/b208338h
_journal_year 2003
_chemical_formula_sum 'C34 H32 I2 N8 Re'
_chemical_formula_weight 992.68
_chemical_name_systematic
; 
? 
;
_space_group_IT_number 14
_symmetry_cell_setting monoclinic
_symmetry_space_group_name_Hall '-P 2ybc'
_symmetry_space_group_name_H-M 'P 1 21/c 1'
_atom_sites_solution_hydrogens geom
_atom_sites_solution_primary heavy
_atom_sites_solution_secondary difmap
_audit_creation_method SHELXL
_cell_angle_alpha 90.00
_cell_angle_beta 99.60(3)
_cell_angle_gamma 90.00
_cell_formula_units_Z 4
_cell_length_a 10.946(2)
_cell_length_b 18.790(4)
_cell_length_c 17.394(4)
_cell_measurement_reflns_used 30
_cell_measurement_temperature 293(2)
_cell_measurement_theta_max 15
_cell_measurement_theta_min 7
_cell_volume 3527.4(13)
_computing_cell_refinement 'Siemens P3/P4-PC V4.27'
_computing_data_collection 'Siemens P3/P4-PC V4.27'
_computing_data_reduction 'Siemens P3/P4-PC V4.27'
_computing_molecular_graphics 'Siemens SHELXTL V5.03 PC'
_computing_publication_material 'Siemens SHELXTL V5.03 PC'
_computing_structure_refinement 'SHELXL-93 (Sheldrick, 1993)'
_computing_structure_solution 'SHELXS-86 (Sheldrick, 1990)'
_diffrn_ambient_temperature 293(2)
_diffrn_measurement_device 'Siemens R3m/V'
_diffrn_measurement_method '\w scans'
_diffrn_radiation_monochromator graphite
_diffrn_radiation_source 'fine-focus sealed tube'
_diffrn_radiation_type MoK\a
_diffrn_radiation_wavelength 0.71073
_diffrn_reflns_av_R_equivalents 0.0376
_diffrn_reflns_av_sigmaI/netI 0.0630
_diffrn_reflns_limit_h_max 12
_diffrn_reflns_limit_h_min 0
_diffrn_reflns_limit_k_max 21
_diffrn_reflns_limit_k_min 0
_diffrn_reflns_limit_l_max 19
_diffrn_reflns_limit_l_min -19
_diffrn_reflns_number 5684
_diffrn_reflns_theta_max 23.55
_diffrn_reflns_theta_min 1.61
_diffrn_standards_decay_% 0
_diffrn_standards_interval_count 198
_diffrn_standards_number 2
_exptl_absorpt_coefficient_mu 5.231
_exptl_absorpt_correction_T_max 0.254
_exptl_absorpt_correction_T_min 0.195
_exptl_absorpt_correction_type semi-empirical
_exptl_crystal_colour 'dark orange'
_exptl_crystal_density_diffrn 1.869
_exptl_crystal_description parallelopiped
_exptl_crystal_F_000 1892
_exptl_crystal_size_max 0.35
_exptl_crystal_size_mid 0.30
_exptl_crystal_size_min 0.30
_refine_diff_density_max 1.031
_refine_diff_density_min -0.774
_refine_diff_density_rms 0.137
_refine_ls_extinction_method none
_refine_ls_goodness_of_fit_all 1.044
_refine_ls_goodness_of_fit_obs 1.093
_refine_ls_matrix_type full
_refine_ls_number_parameters 406
_refine_ls_number_reflns 5255
_refine_ls_number_restraints 0
_refine_ls_restrained_S_all 1.128
_refine_ls_restrained_S_obs 1.093
_refine_ls_R_factor_all 0.0876
_refine_ls_R_factor_obs 0.0483
_refine_ls_shift/esd_max 0.001
_refine_ls_shift/esd_mean 0.000
_refine_ls_structure_factor_coef Fsqd
_refine_ls_weighting_details 'w=1/[\s^2^(Fo^2^)+(0.0482P)^2^+6.8352P] where P=(Fo^2^+2Fc^2^)/3'
_refine_ls_weighting_scheme calc
_refine_ls_wR_factor_all 0.1206
_refine_ls_wR_factor_obs 0.0955
_reflns_number_observed 3631
_reflns_number_total 5257
_reflns_observed_criterion >2sigma(I)
_cod_data_source_file b208338h.txt
_cod_data_source_block 647re
_cod_depositor_comments
;
The following automatic conversions were performed:
'_symmetry_cell_setting' value 'Monoclinic' changed to 'monoclinic'
according to '/home/saulius/struct/CIF-dictionaries/cif_core.dic'
dictionary named 'cif_core.dic' version 2.4.1 from 2010-06-29.

Automatic conversion script
Id: cif_fix_enum 1527 2010-12-29 10:47:43Z saulius 

The following automatic conversions were performed:

'_refine_ls_weighting_scheme' value 'calc
w=1/[\s^2^(Fo^2^)+(0.0482P)^2^+6.8352P] where P=(Fo^2^+2Fc^2^)/3' was
changed to 'calc'. New tag '_refine_ls_weighting_details' was
created. The value of the new tag was set to
'w=1/[\s^2^(Fo^2^)+(0.0482P)^2^+6.8352P] where P=(Fo^2^+2Fc^2^)/3'.

Automatic conversion script
Id: cif_fix_values 3143 2015-03-26 13:38:13Z robertas 

The following automatic conversions were performed:

'_atom_sites_solution_primary' value 'Heavy atom method' was changed
to 'heavy'.

Automatic conversion script
Id: cif_fix_values 6452 2018-10-05 10:23:21Z andrius 
;
_cod_original_cell_volume 3527.4(12)
_cod_original_sg_symbol_H-M P2(1)/c
_cod_database_code 7012172

loop_
_symmetry_equiv_pos_as_xyz
'x, y, z'
'-x, y+1/2, -z+1/2'
'-x, -y, -z'
'x, -y-1/2, z-1/2'

loop_
_atom_site_aniso_label
_atom_site_aniso_U_11
_atom_site_aniso_U_22
_atom_site_aniso_U_33
_atom_site_aniso_U_23
_atom_site_aniso_U_13
_atom_site_aniso_U_12
Re 0.0504(3) 0.0382(2) 0.0457(3) 0.0054(2) 0.0205(2) 0.0080(2)
I2 0.0632(5) 0.0527(5) 0.0746(6) -0.0115(4) 0.0285(4) -0.0042(4)
I1 0.1086(8) 0.0783(6) 0.0733(6) 0.0371(5) 0.0398(6) 0.0332(6)
N1 0.043(5) 0.044(5) 0.048(6) 0.001(4) 0.016(4) 0.007(4)
N2 0.070(7) 0.040(5) 0.064(6) -0.011(5) 0.026(6) 0.007(5)
N3 0.049(6) 0.043(5) 0.042(5) -0.005(4) 0.020(5) 0.000(5)
N4 0.044(5) 0.047(5) 0.041(5) 0.005(4) 0.012(4) -0.002(4)
N5 0.039(5) 0.045(5) 0.048(5) 0.005(5) 0.018(4) 0.005(4)
N6 0.050(6) 0.061(6) 0.053(6) 0.000(5) 0.016(5) 0.008(5)
N7 0.036(5) 0.063(6) 0.041(5) -0.010(5) 0.007(4) 0.005(5)
N8 0.043(5) 0.059(6) 0.040(5) 0.006(4) 0.015(4) 0.013(5)
C1 0.070(8) 0.039(6) 0.078(9) 0.019(6) 0.032(7) 0.016(6)
C2 0.069(9) 0.052(8) 0.083(10) -0.014(7) 0.030(8) 0.015(7)
C3 0.051(7) 0.042(6) 0.049(7) -0.003(5) 0.018(6) 0.005(6)
C4 0.048(7) 0.033(6) 0.035(6) 0.011(5) 0.011(5) 0.004(5)
C5 0.078(9) 0.057(8) 0.083(9) 0.009(7) 0.040(8) 0.019(7)
C6 0.160(16) 0.050(8) 0.095(11) 0.029(8) 0.078(11) 0.023(9)
C7 0.141(14) 0.051(8) 0.089(11) 0.029(8) 0.051(10) 0.028(9)
C8 0.086(10) 0.061(9) 0.086(10) 0.023(7) 0.031(8) 0.041(8)
C9 0.063(8) 0.057(7) 0.059(8) 0.013(6) 0.034(6) 0.010(6)
C10 0.250(25) 0.085(12) 0.183(20) 0.076(13) 0.111(19) 0.094(15)
C11 0.067(8) 0.077(9) 0.055(8) -0.024(7) 0.041(7) 0.001(7)
C12 0.052(7) 0.058(8) 0.038(6) -0.005(5) 0.013(6) 0.010(6)
C13 0.081(10) 0.088(11) 0.054(8) -0.003(8) 0.017(7) 0.000(9)
C14 0.108(13) 0.081(11) 0.077(11) 0.017(9) 0.017(10) -0.006(11)
C15 0.101(14) 0.110(14) 0.066(10) -0.015(10) 0.023(10) -0.048(12)
C16 0.054(9) 0.134(15) 0.089(12) -0.015(11) 0.022(8) -0.007(11)
C17 0.068(9) 0.094(11) 0.079(10) 0.000(9) 0.020(8) 0.018(9)
C18 0.067(9) 0.070(9) 0.059(8) 0.009(7) 0.032(7) 0.020(7)
C19 0.052(7) 0.059(7) 0.057(8) 0.003(6) 0.024(6) 0.005(6)
C20 0.042(7) 0.055(7) 0.047(7) 0.005(6) 0.014(6) 0.011(6)
C21 0.059(8) 0.053(7) 0.040(7) -0.006(5) 0.009(6) -0.003(6)
C22 0.049(7) 0.060(8) 0.061(8) 0.000(6) 0.010(6) 0.002(6)
C23 0.046(8) 0.084(10) 0.069(9) 0.004(7) 0.007(7) 0.005(7)
C24 0.040(7) 0.087(11) 0.058(8) 0.007(7) -0.001(6) 0.000(7)
C25 0.070(9) 0.054(7) 0.059(8) 0.005(6) 0.005(7) -0.004(7)
C26 0.064(8) 0.066(8) 0.063(8) -0.005(7) 0.026(6) 0.003(7)
C27 0.054(8) 0.112(12) 0.083(10) 0.017(9) 0.011(7) -0.007(8)
C28 0.075(9) 0.093(10) 0.050(7) -0.045(8) 0.019(6) 0.008(8)
C29 0.082(10) 0.057(8) 0.052(8) -0.014(6) 0.019(7) 0.015(7)
C30 0.087(11) 0.066(10) 0.091(11) -0.014(8) 0.025(9) -0.008(8)
C31 0.146(17) 0.082(12) 0.116(14) -0.013(11) 0.061(13) -0.016(12)
C32 0.212(25) 0.076(12) 0.122(16) 0.006(11) 0.060(17) 0.031(14)
C33 0.177(20) 0.119(16) 0.112(15) 0.002(13) 0.072(15) 0.057(15)
C34 0.141(15) 0.088(11) 0.080(11) -0.009(9) 0.053(11) 0.036(11)

loop_
_atom_site_label
_atom_site_type_symbol
_atom_site_fract_x
_atom_site_fract_y
_atom_site_fract_z
_atom_site_U_iso_or_equiv
_atom_site_thermal_displace_type
_atom_site_occupancy
_atom_site_calc_flag
_atom_site_refinement_flags
_atom_site_disorder_group
Re Re 0.86780(4) 0.15984(2) 0.15158(3) 0.0433(2) Uani 1 d . .
I2 I 0.68059(7) 0.07996(4) 0.06952(5) 0.0616(3) Uani 1 d . .
I1 I 0.92174(10) 0.06727(5) 0.27282(5) 0.0839(3) Uani 1 d . .
N1 N 0.9956(7) 0.1072(4) 0.0974(5) 0.044(2) Uani 1 d . .
N2 N 1.0854(9) 0.0974(5) -0.0069(6) 0.056(3) Uani 1 d . .
N3 N 0.9481(8) 0.1956(4) 0.0013(5) 0.043(2) Uani 1 d . .
N4 N 0.8803(8) 0.2178(4) 0.0540(5) 0.043(2) Uani 1 d . .
N5 N 0.7386(7) 0.2048(4) 0.2098(5) 0.043(2) Uani 1 d . .
N6 N 0.7034(9) 0.2805(5) 0.3023(5) 0.054(2) Uani 1 d . .
N7 N 0.9010(8) 0.2815(5) 0.2600(5) 0.047(2) Uani 1 d . .
N8 N 0.9570(8) 0.2411(5) 0.2106(5) 0.046(2) Uani 1 d . .
C1 C 1.0737(11) 0.0503(6) 0.1076(7) 0.060(3) Uani 1 d . .
H1A H 1.0879(11) 0.0206(6) 0.1509(7) 0.072 Uiso 1 calc R .
C2 C 1.1271(12) 0.0450(7) 0.0425(8) 0.066(4) Uani 1 d . .
H2A H 1.1837(12) 0.0103(7) 0.0338(8) 0.079 Uiso 1 calc R .
C3 C 1.0060(10) 0.1354(6) 0.0282(6) 0.046(3) Uani 1 d . .
C4 C 0.8357(9) 0.2890(5) 0.0386(6) 0.038(2) Uani 1 d . .
C5 C 0.9084(12) 0.3360(6) 0.0048(7) 0.070(4) Uani 1 d . .
H5A H 0.9838(12) 0.3216(6) -0.0079(7) 0.084 Uiso 1 calc R .
C6 C 0.8655(16) 0.4054(7) -0.0098(8) 0.095(5) Uani 1 d . .
H6A H 0.9099(16) 0.4366(7) -0.0362(8) 0.114 Uiso 1 calc R .
C7 C 0.7609(16) 0.4281(7) 0.0137(9) 0.090(5) Uani 1 d . .
C8 C 0.6900(13) 0.3809(6) 0.0477(8) 0.076(4) Uani 1 d . .
H8A H 0.6157(13) 0.3958(6) 0.0618(8) 0.091 Uiso 1 calc R .
C9 C 0.7294(11) 0.3110(6) 0.0609(7) 0.057(3) Uani 1 d . .
H9A H 0.6827(11) 0.2794(6) 0.0852(7) 0.068 Uiso 1 calc R .
C10 C 0.7106(20) 0.5036(8) -0.0052(11) 0.164(10) Uani 1 d . .
H10A H 0.6360(20) 0.5101(8) 0.0162(11) 0.246 Uiso 1 calc R .
H10B H 0.6930(20) 0.5099(8) -0.0607(11) 0.246 Uiso 1 calc R .
H10C H 0.7713(20) 0.5379(8) 0.0172(11) 0.246 Uiso 1 calc R .
C11 C 1.1246(11) 0.1146(6) -0.0812(6) 0.062(3) Uani 1 d . .
H11A H 1.0523(11) 0.1268(6) -0.1191(6) 0.075 Uiso 1 calc R .
H11B H 1.1622(11) 0.0728(6) -0.1001(6) 0.075 Uiso 1 calc R .
C12 C 1.2153(11) 0.1751(6) -0.0748(6) 0.048(3) Uani 1 d . .
C13 C 1.1770(13) 0.2411(8) -0.1021(7) 0.073(4) Uani 1 d . .
H13A H 1.0944(13) 0.2493(8) -0.1233(7) 0.088 Uiso 1 calc R .
C14 C 1.2623(17) 0.2952(8) -0.0978(9) 0.089(4) Uani 1 d . .
H14A H 1.2365(17) 0.3399(8) -0.1172(9) 0.106 Uiso 1 calc R .
C15 C 1.3838(17) 0.2854(10) -0.0660(9) 0.091(5) Uani 1 d . .
H15A H 1.4395(17) 0.3230(10) -0.0636(9) 0.110 Uiso 1 calc R .
C16 C 1.4232(14) 0.2202(11) -0.0375(9) 0.091(5) Uani 1 d . .
H16A H 1.5056(14) 0.2133(11) -0.0151(9) 0.109 Uiso 1 calc R .
C17 C 1.3387(13) 0.1635(8) -0.0421(8) 0.080(4) Uani 1 d . .
H17A H 1.3648(13) 0.1186(8) -0.0236(8) 0.095 Uiso 1 calc R .
C18 C 0.5996(12) 0.2410(7) 0.2797(7) 0.063(3) Uani 1 d . .
H18A H 0.5258(12) 0.2455(7) 0.2991(7) 0.075 Uiso 1 calc R .
C19 C 0.6205(10) 0.1942(6) 0.2248(7) 0.054(3) Uani 1 d . .
H19A H 0.5646(10) 0.1604(6) 0.2010(7) 0.065 Uiso 1 calc R .
C20 C 0.7880(10) 0.2572(6) 0.2590(6) 0.047(3) Uani 1 d . .
C21 C 1.0721(11) 0.2698(6) 0.1982(6) 0.051(3) Uani 1 d . .
C22 C 1.1658(10) 0.2244(6) 0.1862(6) 0.056(3) Uani 1 d . .
H22A H 1.1558(10) 0.1754(6) 0.1902(6) 0.068 Uiso 1 calc R .
C23 C 1.2739(11) 0.2516(8) 0.1684(7) 0.066(4) Uani 1 d . .
H23A H 1.3363(11) 0.2204(8) 0.1599(7) 0.080 Uiso 1 calc R .
C24 C 1.2922(11) 0.3225(8) 0.1628(7) 0.063(4) Uani 1 d . .
C25 C 1.1994(12) 0.3682(7) 0.1787(7) 0.062(3) Uani 1 d . .
H25A H 1.2123(12) 0.4171(7) 0.1781(7) 0.074 Uiso 1 calc R .
C26 C 1.0892(11) 0.3425(7) 0.1954(7) 0.063(3) Uani 1 d . .
H26A H 1.0272(11) 0.3736(7) 0.2046(7) 0.075 Uiso 1 calc R .
C27 C 1.4095(11) 0.3516(8) 0.1391(8) 0.083(4) Uani 1 d . .
H27A H 1.4063(11) 0.4026(8) 0.1384(8) 0.124 Uiso 1 calc R .
H27B H 1.4167(11) 0.3343(8) 0.0881(8) 0.124 Uiso 1 calc R .
H27C H 1.4799(11) 0.3362(8) 0.1759(8) 0.124 Uiso 1 calc R .
C28 C 0.7151(12) 0.3429(7) 0.3524(7) 0.071(4) Uani 1 d . .
H28A H 0.8017(12) 0.3496(7) 0.3746(7) 0.086 Uiso 1 calc R .
H28B H 0.6697(12) 0.3349(7) 0.3949(7) 0.086 Uiso 1 calc R .
C29 C 0.6672(12) 0.4091(7) 0.3094(7) 0.063(3) Uani 1 d . .
C30 C 0.7332(14) 0.4389(8) 0.2570(9) 0.080(4) Uani 1 d . .
H30A H 0.8065(14) 0.4178(8) 0.2481(9) 0.096 Uiso 1 calc R .
C31 C 0.6916(19) 0.4992(9) 0.2181(10) 0.110(6) Uani 1 d . .
H31A H 0.7361(19) 0.5186(9) 0.1820(10) 0.132 Uiso 1 calc R .
C32 C 0.5862(22) 0.5317(9) 0.2310(12) 0.133(8) Uani 1 d . .
H32A H 0.5594(22) 0.5735(9) 0.2050(12) 0.160 Uiso 1 calc R .
C33 C 0.5213(20) 0.5023(11) 0.2819(11) 0.131(7) Uani 1 d . .
H33A H 0.4470(20) 0.5231(11) 0.2893(11) 0.157 Uiso 1 calc R .
C34 C 0.5626(16) 0.4419(9) 0.3234(9) 0.099(5) Uani 1 d . .
H34A H 0.5191(16) 0.4237(9) 0.3606(9) 0.119 Uiso 1 calc R .

loop_
_atom_type_symbol
_atom_type_description
_atom_type_scat_dispersion_real
_atom_type_scat_dispersion_imag
_atom_type_scat_source
C C 0.0033 0.0016 'International Tables Vol C Tables 4.2.6.8 and 6.1.1.4'
H H 0.0000 0.0000 'International Tables Vol C Tables 4.2.6.8 and 6.1.1.4'
N N 0.0061 0.0033 'International Tables Vol C Tables 4.2.6.8 and 6.1.1.4'
I I -0.4742 1.8119 'International Tables Vol C Tables 4.2.6.8 and 6.1.1.4'
Re Re -1.0185 7.2310 'International Tables Vol C Tables 4.2.6.8 and 6.1.1.4'

loop_
_geom_angle_atom_site_label_1
_geom_angle_atom_site_label_2
_geom_angle_atom_site_label_3
_geom_angle
_geom_angle_site_symmetry_1
_geom_angle_site_symmetry_3
_geom_angle_publ_flag
N8 Re N4 85.7(3) . . y
N8 Re N5 75.6(3) . . y
N4 Re N5 109.7(3) . . y
N8 Re N1 106.8(3) . . y
N4 Re N1 74.4(3) . . y
N5 Re N1 175.5(3) . . y
N8 Re I1 93.8(2) . . y
N4 Re I1 161.8(2) . . y
N5 Re I1 87.6(2) . . y
N1 Re I1 88.4(2) . . y
N8 Re I2 160.6(2) . . y
N4 Re I2 90.4(2) . . y
N5 Re I2 88.0(3) . . y
N1 Re I2 90.3(2) . . y
I1 Re I2 95.75(4) . . y
C3 N1 C1 106.4(8) . . ?
C3 N1 Re 112.7(7) . . ?
C1 N1 Re 140.8(7) . . ?
C3 N2 C2 106.0(9) . . ?
C3 N2 C11 126.2(10) . . ?
C2 N2 C11 127.7(10) . . ?
C3 N3 N4 108.0(8) . . ?
N3 N4 C4 112.0(8) . . ?
N3 N4 Re 121.6(6) . . ?
C4 N4 Re 125.8(6) . . ?
C20 N5 C19 105.9(9) . . ?
C20 N5 Re 112.0(6) . . ?
C19 N5 Re 141.3(8) . . ?
C20 N6 C18 106.1(10) . . ?
C20 N6 C28 126.3(10) . . ?
C18 N6 C28 126.9(10) . . ?
C20 N7 N8 108.6(9) . . ?
N7 N8 C21 112.8(9) . . ?
N7 N8 Re 121.0(7) . . ?
C21 N8 Re 125.6(7) . . ?
N1 C1 C2 107.2(10) . . ?
N2 C2 C1 109.5(10) . . ?
N3 C3 N1 122.8(9) . . ?
N3 C3 N2 126.3(10) . . ?
N1 C3 N2 110.9(10) . . ?
C9 C4 C5 120.7(10) . . ?
C9 C4 N4 121.0(9) . . ?
C5 C4 N4 118.2(9) . . ?
C4 C5 C6 118.3(11) . . ?
C7 C6 C5 121.2(12) . . ?
C6 C7 C8 119.7(12) . . ?
C6 C7 C10 121.3(13) . . ?
C8 C7 C10 118.6(14) . . ?
C7 C8 C9 119.9(12) . . ?
C4 C9 C8 120.0(11) . . ?
N2 C11 C12 112.9(9) . . ?
C13 C12 C17 120.2(12) . . ?
C13 C12 C11 120.0(11) . . ?
C17 C12 C11 119.7(12) . . ?
C12 C13 C14 119.1(13) . . ?
C15 C14 C13 121.9(15) . . ?
C16 C15 C14 119.8(15) . . ?
C15 C16 C17 119.7(14) . . ?
C16 C17 C12 119.3(14) . . ?
C19 C18 N6 109.2(10) . . ?
C18 C19 N5 108.5(11) . . ?
N7 C20 N5 122.3(9) . . ?
N7 C20 N6 127.4(11) . . ?
N5 C20 N6 110.3(9) . . ?
C22 C21 C26 119.9(11) . . ?
C22 C21 N8 119.3(10) . . ?
C26 C21 N8 120.7(10) . . ?
C21 C22 C23 119.7(12) . . ?
C24 C23 C22 121.9(12) . . ?
C23 C24 C25 118.0(12) . . ?
C23 C24 C27 121.2(12) . . ?
C25 C24 C27 120.8(12) . . ?
C26 C25 C24 121.4(12) . . ?
C25 C26 C21 118.9(11) . . ?
N6 C28 C29 112.4(10) . . ?
C34 C29 C30 119.2(14) . . ?
C34 C29 C28 121.4(13) . . ?
C30 C29 C28 119.3(12) . . ?
C31 C30 C29 120.0(14) . . ?
C30 C31 C32 121.1(17) . . ?
C33 C32 C31 118.9(19) . . ?
C32 C33 C34 121.3(18) . . ?
C29 C34 C33 119.4(16) . . ?

loop_
_geom_bond_atom_site_label_1
_geom_bond_atom_site_label_2
_geom_bond_distance
_geom_bond_site_symmetry_2
_geom_bond_publ_flag
Re N8 2.000(9) . y
Re N4 2.041(8) . y
Re N5 2.053(8) . y
Re N1 2.065(8) . y
Re I1 2.7214(10) . y
Re I2 2.7412(12) . y
N1 C3 1.338(12) . ?
N1 C1 1.362(12) . ?
N2 C3 1.347(12) . ?
N2 C2 1.337(14) . ?
N2 C11 1.463(13) . ?
N3 C3 1.341(12) . ?
N3 N4 1.339(10) . y
N4 C4 1.433(12) . ?
N5 C20 1.358(13) . ?
N5 C19 1.375(12) . ?
N6 C20 1.361(12) . ?
N6 C18 1.360(15) . ?
N6 C28 1.452(13) . ?
N7 C20 1.315(13) . ?
N7 N8 1.366(11) . y
N8 C21 1.420(13) . ?
C1 C2 1.361(15) . ?
C4 C9 1.351(13) . ?
C4 C5 1.383(14) . ?
C5 C6 1.40(2) . ?
C6 C7 1.35(2) . ?
C7 C8 1.38(2) . ?
C7 C10 1.54(2) . ?
C8 C9 1.390(15) . ?
C11 C12 1.501(15) . ?
C12 C13 1.37(2) . ?
C12 C17 1.39(2) . ?
C13 C14 1.37(2) . ?
C14 C15 1.37(2) . ?
C15 C16 1.36(2) . ?
C16 C17 1.41(2) . ?
C18 C19 1.346(15) . ?
C21 C22 1.377(15) . ?
C21 C26 1.38(2) . ?
C22 C23 1.37(2) . ?
C23 C24 1.35(2) . ?
C24 C25 1.39(2) . ?
C24 C27 1.51(2) . ?
C25 C26 1.37(2) . ?
C28 C29 1.50(2) . ?
C29 C34 1.36(2) . ?
C29 C30 1.37(2) . ?
C30 C31 1.36(2) . ?
C31 C32 1.36(2) . ?
C32 C33 1.34(2) . ?
C33 C34 1.38(2) . ?
